data_4071434
loop_
_publ_author_name
'Kirchmann, Marius'
'Fleischhauer, Sebastian'
'Wesemann, Lars'

_publ_section_title
;
 Iridium Coordination Compounds of Stanna-closo-dodecaborate
;
_journal_issue 12
_journal_name_full Organometallics
_journal_page_first 2803
_journal_paper_doi 10.1021/om8001679
_journal_volume 27
_journal_year 2008
_chemical_formula_sum 'C44 H59 B11 Ir N O P2 Sn'
_chemical_formula_weight 1109.66
_chemical_name_systematic
;
 ?
;
_space_group_IT_number 14
_symmetry_cell_setting monoclinic
_symmetry_space_group_name_Hall '-P 2ybc'
_symmetry_space_group_name_H-M 'P 1 21/c 1'
_atom_sites_solution_hydrogens geom
_atom_sites_solution_primary direct
_atom_sites_solution_secondary difmap
_audit_creation_method SHELXL-97
_cell_angle_alpha 90.00
_cell_angle_beta 97.689(19)
_cell_angle_gamma 90.00
_cell_formula_units_Z 4
_cell_length_a 20.380(5)
_cell_length_b 18.465(7)
_cell_length_c 13.154(3)
_cell_measurement_temperature 173(2)
_cell_volume 4906(2)
_computing_cell_refinement 'Stoe X-Area 1.26'
_computing_data_collection 'Stoe X-Area 1.26'
_computing_data_reduction 'SToe X-Area 1.26'
_computing_molecular_graphics 'ORTEP 3'
_computing_publication_material 'SHELXL-97 (Sheldrick, 1997)'
_computing_structure_refinement 'SHELXL-97 (Sheldrick, 1997)'
_computing_structure_solution 'SHELXS-97 (Sheldrick, 1990)'
_diffrn_ambient_temperature 173(2)
_diffrn_measured_fraction_theta_full 0.986
_diffrn_measured_fraction_theta_max 0.986
_diffrn_measurement_device_type 'Stoe IPDS 2T'
_diffrn_measurement_method \w-scans
_diffrn_radiation_monochromator graphite
_diffrn_radiation_source 'fine-focus sealed tube'
_diffrn_radiation_type MoK\a
_diffrn_radiation_wavelength 0.71073
_diffrn_reflns_av_R_equivalents 0.1850
_diffrn_reflns_av_sigmaI/netI 0.1238
_diffrn_reflns_limit_h_max 23
_diffrn_reflns_limit_h_min -24
_diffrn_reflns_limit_k_max 22
_diffrn_reflns_limit_k_min -22
_diffrn_reflns_limit_l_max 15
_diffrn_reflns_limit_l_min -15
_diffrn_reflns_number 38893
_diffrn_reflns_theta_full 25.35
_diffrn_reflns_theta_max 25.35
_diffrn_reflns_theta_min 5.68
_exptl_absorpt_coefficient_mu 3.318
_exptl_absorpt_correction_T_max 0.7241
_exptl_absorpt_correction_T_min 0.6079
_exptl_absorpt_correction_type numerical
_exptl_absorpt_process_details 'Stoe X-Red, X-Shape'
_exptl_crystal_colour colorless
_exptl_crystal_density_diffrn 1.502
_exptl_crystal_density_method 'not measured'
_exptl_crystal_description bloc
_exptl_crystal_F_000 2200
_exptl_crystal_size_max 0.2
_exptl_crystal_size_mid 0.15
_exptl_crystal_size_min 0.1
_refine_diff_density_max 2.040
_refine_diff_density_min -2.363
_refine_diff_density_rms 0.233
_refine_ls_extinction_method none
_refine_ls_goodness_of_fit_ref 1.237
_refine_ls_hydrogen_treatment constr
_refine_ls_matrix_type full
_refine_ls_number_parameters 525
_refine_ls_number_reflns 8856
_refine_ls_number_restraints 490
_refine_ls_restrained_S_all 1.204
_refine_ls_R_factor_all 0.1531
_refine_ls_R_factor_gt 0.1046
_refine_ls_shift/su_max 0.001
_refine_ls_shift/su_mean 0.000
_refine_ls_structure_factor_coef Fsqd
_refine_ls_weighting_details 'calc w=1/[\s^2^(Fo^2^)+(0.0000P)^2^+122.8638P] where P=(Fo^2^+2Fc^2^)/3'
_refine_ls_weighting_scheme calc
_refine_ls_wR_factor_gt 0.1645
_refine_ls_wR_factor_ref 0.1796
_reflns_number_gt 6305
_reflns_number_total 8856
_reflns_threshold_expression >2sigma(I)
_cod_data_source_file om8001679-file001.cif
_cod_data_source_block compound5
_cod_original_sg_symbol_H-M 'P 21/c'
_cod_database_code 4071434

loop_
_symmetry_equiv_pos_as_xyz
'x, y, z'
'-x, y+1/2, -z+1/2'
'-x, -y, -z'
'x, -y-1/2, z-1/2'

loop_
_atom_site_label
_atom_site_type_symbol
_atom_site_fract_x
_atom_site_fract_y
_atom_site_fract_z
_atom_site_U_iso_or_equiv
_atom_site_adp_type
_atom_site_occupancy
_atom_site_symmetry_multiplicity
_atom_site_calc_flag
_atom_site_refinement_flags
_atom_site_disorder_assembly
_atom_site_disorder_group
Ir Ir 0.31996(3) 0.54496(3) 0.59964(4) 0.01802(15) Uani 1 1 d . D .
Sn Sn 0.24090(5) 0.51518(6) 0.42701(8) 0.0226(3) Uani 1 1 d . . .
P1 P 0.38467(19) 0.6289(2) 0.5258(3) 0.0189(8) Uani 1 1 d . . .
P2 P 0.28711(18) 0.4525(3) 0.7014(3) 0.0257(8) Uani 1 1 d . . .
O1 O 0.2154(8) 0.6538(9) 0.6470(12) 0.067(5) Uani 1 1 d . D .
C207 C 0.3446(7) 0.4416(8) 0.8210(10) 0.019(3) Uani 1 1 d . D .
C1 C 0.2543(9) 0.6143(11) 0.6288(12) 0.037(4) Uani 1 1 d . . .
C110 C 0.4785(9) 0.5633(9) 0.2364(12) 0.037(4) Uani 1 1 d . . .
H4 H 0.4991 0.5505 0.1801 0.044 Uiso 1 1 calc R . .
C112 C 0.4259(8) 0.5300(7) 0.3839(12) 0.028(4) Uani 1 1 d . . .
H9 H 0.4119 0.4939 0.4253 0.034 Uiso 1 1 calc R D .
C212 C 0.3749(8) 0.3758(9) 0.8502(13) 0.032(4) Uani 1 1 d . . .
H13 H 0.3681 0.3352 0.8083 0.038 Uiso 1 1 calc R D .
C103 C 0.5104(12) 0.6847(10) 0.782(2) 0.069(5) Uani 1 1 d . D .
H16 H 0.5061 0.6970 0.8494 0.083 Uiso 1 1 calc R . .
C107 C 0.4165(8) 0.6026(8) 0.4084(13) 0.029(4) Uani 1 1 d . D .
C201 C 0.2089(7) 0.4674(9) 0.7485(12) 0.028(4) Uani 1 1 d . D .
C213 C 0.2797(8) 0.3609(8) 0.6496(13) 0.030(3) Uani 1 1 d . D .
C202 C 0.2003(8) 0.4717(8) 0.8523(12) 0.030(4) Uani 1 1 d . . .
H20 H 0.2365 0.4642 0.9024 0.036 Uiso 1 1 calc R D .
C209 C 0.4007(8) 0.4975(10) 0.9755(12) 0.034(4) Uani 1 1 d . D .
H21 H 0.4087 0.5382 1.0170 0.041 Uiso 1 1 calc R . .
C106 C 0.5207(9) 0.6570(9) 0.5787(14) 0.041(3) Uani 1 1 d . . .
H23 H 0.5242 0.6496 0.5097 0.049 Uiso 1 1 calc R D .
C111 C 0.4558(9) 0.5107(9) 0.2988(13) 0.037(4) Uani 1 1 d . D .
H26 H 0.4608 0.4620 0.2834 0.044 Uiso 1 1 calc R . .
C113 C 0.3421(8) 0.7149(8) 0.4953(14) 0.033(4) Uani 1 1 d . D .
C114 C 0.3464(11) 0.7703(10) 0.5654(16) 0.051(5) Uani 1 1 d . . .
H30 H 0.3751 0.7658 0.6264 0.061 Uiso 1 1 calc R D .
C102 C 0.4545(11) 0.6660(10) 0.7182(18) 0.053(4) Uani 1 1 d . . .
H32 H 0.4143 0.6611 0.7438 0.063 Uiso 1 1 calc R D .
C118 C 0.2988(9) 0.7212(11) 0.4042(15) 0.046(5) Uani 1 1 d . . .
H35 H 0.2951 0.6836 0.3568 0.055 Uiso 1 1 calc R D .
C211 C 0.4167(9) 0.3724(9) 0.9464(13) 0.034(4) Uani 1 1 d . D .
H37 H 0.4360 0.3286 0.9688 0.041 Uiso 1 1 calc R . .
C208 C 0.3599(8) 0.5032(9) 0.8826(12) 0.031(4) Uani 1 1 d . . .
H38 H 0.3425 0.5481 0.8608 0.038 Uiso 1 1 calc R D .
C101 C 0.4583(8) 0.6541(8) 0.6138(13) 0.030(3) Uani 1 1 d . D .
C109 C 0.4693(10) 0.6363(10) 0.2608(14) 0.045(5) Uani 1 1 d . D .
H40 H 0.4851 0.6722 0.2208 0.054 Uiso 1 1 calc R . .
C104 C 0.5709(14) 0.6866(12) 0.754(2) 0.079(6) Uani 1 1 d . . .
H44 H 0.6076 0.6978 0.8010 0.095 Uiso 1 1 calc R D .
C108 C 0.4371(10) 0.6564(9) 0.3437(15) 0.045(5) Uani 1 1 d . . .
H48 H 0.4292 0.7050 0.3561 0.054 Uiso 1 1 calc R D .
C115 C 0.3087(12) 0.8334(12) 0.547(2) 0.060(6) Uani 1 1 d . D .
H51 H 0.3119 0.8713 0.5944 0.072 Uiso 1 1 calc R . .
C210 C 0.4287(10) 0.4337(11) 1.0066(14) 0.047(5) Uani 1 1 d . . .
H52 H 0.4563 0.4308 1.0688 0.057 Uiso 1 1 calc R D .
C117 C 0.2620(10) 0.7827(12) 0.3848(19) 0.056(6) Uani 1 1 d . D .
H53 H 0.2337 0.7880 0.3235 0.067 Uiso 1 1 calc R . .
C218 C 0.3053(9) 0.3405(10) 0.5621(14) 0.041(3) Uani 1 1 d . . .
H56 H 0.3276 0.3748 0.5280 0.049 Uiso 1 1 calc R D .
C204 C 0.0841(8) 0.4945(11) 0.8092(17) 0.051(3) Uani 1 1 d . . .
H58 H 0.0429 0.5047 0.8287 0.062 Uiso 1 1 calc R D .
C214 C 0.2459(10) 0.3104(10) 0.6971(18) 0.053(4) Uani 1 1 d . . .
H60 H 0.2258 0.3235 0.7539 0.063 Uiso 1 1 calc R D .
C206 C 0.1511(9) 0.4738(12) 0.6748(14) 0.052(6) Uani 1 1 d . . .
H64 H 0.1547 0.4690 0.6054 0.063 Uiso 1 1 calc R D .
C105 C 0.5779(9) 0.6712(12) 0.650(2) 0.063(7) Uani 1 1 d . D .
H65 H 0.6196 0.6706 0.6283 0.076 Uiso 1 1 calc R . .
C116 C 0.2675(12) 0.8368(13) 0.458(3) 0.074(8) Uani 1 1 d . . .
H67 H 0.2412 0.8779 0.4452 0.089 Uiso 1 1 calc R D .
C203 C 0.1376(8) 0.4871(11) 0.8824(18) 0.051(3) Uani 1 1 d . D .
H68 H 0.1330 0.4922 0.9515 0.062 Uiso 1 1 calc R . .
C217 C 0.2989(9) 0.2712(9) 0.5231(14) 0.0408(10) Uani 1 1 d . D .
H69 H 0.3166 0.2585 0.4639 0.049 Uiso 1 1 calc R . .
C205 C 0.0902(9) 0.4868(13) 0.7045(16) 0.056(6) Uani 1 1 d . D .
H70 H 0.0530 0.4906 0.6555 0.068 Uiso 1 1 calc R . .
C215 C 0.2411(12) 0.2391(11) 0.661(2) 0.069(5) Uani 1 1 d . D .
H71 H 0.2210 0.2040 0.6973 0.083 Uiso 1 1 calc R . .
C216 C 0.2656(13) 0.2214(13) 0.575(2) 0.079(6) Uani 1 1 d . . .
H74 H 0.2599 0.1745 0.5491 0.095 Uiso 1 1 calc R D .
B10 B 0.0934(10) 0.5521(13) 0.2613(14) 0.037(3) Uani 1 1 d U . .
H5 H 0.0525 0.5909 0.2446 0.045 Uiso 1 1 calc R A 1
B5 B 0.1710(11) 0.5863(12) 0.3128(15) 0.038(3) Uani 1 1 d U D .
H9A H 0.1771 0.6445 0.3290 0.045 Uiso 1 1 calc R B 1
B4 B 0.1262(11) 0.5240(11) 0.3997(15) 0.038(3) Uani 1 1 d U D .
H12 H 0.1050 0.5425 0.4678 0.045 Uiso 1 1 calc R C 1
B2 B 0.2262(15) 0.4261(19) 0.301(2) 0.027(3) Uani 0.61(2) 1 d PU D 1
H1 H 0.2673 0.3871 0.3087 0.032 Uiso 0.61(2) 1 calc PR D 1
B3 B 0.1583(15) 0.4292(18) 0.386(3) 0.027(3) Uani 0.61(2) 1 d PU D 1
H2 H 0.1564 0.3903 0.4492 0.032 Uiso 0.61(2) 1 calc PR D 1
B9 B 0.0856(16) 0.457(2) 0.310(3) 0.033(4) Uani 0.61(2) 1 d PU D 1
H3 H 0.0373 0.4364 0.3249 0.039 Uiso 0.61(2) 1 calc PR D 1
B7 B 0.1849(15) 0.453(2) 0.181(2) 0.029(4) Uani 0.61(2) 1 d PU D 1
H4A H 0.2017 0.4286 0.1124 0.035 Uiso 0.61(2) 1 calc PR D 1
B12 B 0.1012(16) 0.472(2) 0.183(2) 0.035(5) Uani 0.61(2) 1 d PU D 1
H6 H 0.0635 0.4601 0.1173 0.042 Uiso 0.61(2) 1 calc PR D 1
B11 B 0.1555(15) 0.547(2) 0.184(2) 0.033(4) Uani 0.61(2) 1 d PU D 1
H8 H 0.1546 0.5836 0.1171 0.039 Uiso 0.61(2) 1 calc PR D 1
B6 B 0.2338(16) 0.524(2) 0.250(2) 0.029(4) Uani 0.61(2) 1 d PU D 1
H10 H 0.2794 0.5451 0.2251 0.035 Uiso 0.61(2) 1 calc PR D 1
B8 B 0.1428(14) 0.399(2) 0.258(2) 0.029(4) Uani 0.61(2) 1 d PU D 1
H13A H 0.1324 0.3419 0.2408 0.035 Uiso 0.61(2) 1 calc PR D 1
B7A B 0.194(2) 0.502(3) 0.154(3) 0.029(6) Uani 0.39(2) 1 d PU D 2
H4A1 H 0.2146 0.4975 0.0804 0.035 Uiso 0.39(2) 1 calc PR D 2
B8A B 0.151(3) 0.430(3) 0.205(4) 0.030(5) Uani 0.39(2) 1 d PU D 2
H2A H 0.1437 0.3771 0.1670 0.036 Uiso 0.39(2) 1 calc PR D 2
B11A B 0.156(2) 0.587(4) 0.194(4) 0.032(4) Uani 0.39(2) 1 d PU D 2
H5A H 0.1510 0.6380 0.1514 0.039 Uiso 0.39(2) 1 calc PR D 2
B3A B 0.165(3) 0.430(3) 0.338(4) 0.030(5) Uani 0.39(2) 1 d PU D 2
H1A H 0.1649 0.3779 0.3796 0.036 Uiso 0.39(2) 1 calc PR D 2
B2A B 0.235(2) 0.453(3) 0.263(4) 0.028(6) Uani 0.39(2) 1 d PU D 2
H3A H 0.2771 0.4170 0.2578 0.033 Uiso 0.39(2) 1 calc PR D 2
B12A B 0.109(3) 0.507(3) 0.155(4) 0.032(5) Uani 0.39(2) 1 d PU D 2
H6A H 0.0756 0.5073 0.0813 0.038 Uiso 0.39(2) 1 calc PR D 2
B6A B 0.244(3) 0.560(3) 0.259(4) 0.028(6) Uani 0.39(2) 1 d PU D 2
H10A H 0.2898 0.5897 0.2528 0.033 Uiso 0.39(2) 1 calc PR D 2
B9A B 0.089(3) 0.467(3) 0.266(4) 0.033(4) Uani 0.39(2) 1 d PU D 2
H11A H 0.0410 0.4388 0.2653 0.039 Uiso 0.39(2) 1 calc PR D 2
N1 N 0.004(3) 0.726(3) 0.010(4) 0.33(2) Uiso 1 1 d D . .
C11 C -0.1058(19) 0.716(2) 0.110(3) 0.136(14) Uiso 1 1 d D . .
H11B H -0.1180 0.6810 0.1584 0.204 Uiso 1 1 calc R . .
H11C H -0.1387 0.7168 0.0509 0.204 Uiso 1 1 calc R . .
H11D H -0.1026 0.7630 0.1417 0.204 Uiso 1 1 calc R . .
C10 C -0.041(2) 0.696(3) 0.079(5) 0.24(3) Uiso 1 1 d D . .
H10B H -0.0478 0.6466 0.0549 0.285 Uiso 1 1 calc R . .
H10C H -0.0124 0.6916 0.1445 0.285 Uiso 1 1 calc R . .
C13 C -0.030(4) 0.868(3) -0.068(6) 0.30(3) Uiso 1 1 d D . .
H13B H -0.0638 0.8818 -0.1228 0.445 Uiso 1 1 calc R . .
H13C H 0.0124 0.8827 -0.0845 0.445 Uiso 1 1 calc R . .
H13D H -0.0384 0.8917 -0.0058 0.445 Uiso 1 1 calc R . .
C12 C -0.031(3) 0.787(3) -0.053(5) 0.30(3) Uiso 1 1 d D . .
H12A H -0.0289 0.7698 -0.1226 0.356 Uiso 1 1 calc R . .
H12B H -0.0769 0.7788 -0.0429 0.356 Uiso 1 1 calc R . .
C16 C 0.032(3) 0.671(4) -0.055(5) 0.33(2) Uiso 1 1 d D . .
H16A H 0.0589 0.6938 -0.0998 0.499 Uiso 1 1 calc R . .
H16B H -0.0043 0.6458 -0.0961 0.499 Uiso 1 1 calc R . .
H16C H 0.0575 0.6362 -0.0125 0.499 Uiso 1 1 calc R . .
C10A C 0.055(4) 0.756(4) 0.092(5) 0.33(2) Uiso 1 1 d D . .
H10D H 0.0890 0.7782 0.0570 0.399 Uiso 1 1 calc R . .
H10E H 0.0341 0.7952 0.1247 0.399 Uiso 1 1 calc R . .
C11A C 0.092(4) 0.712(5) 0.178(6) 0.33(2) Uiso 1 1 d D . .
H11E H 0.1205 0.7435 0.2222 0.499 Uiso 1 1 calc R . .
H11F H 0.1175 0.6757 0.1501 0.499 Uiso 1 1 calc R . .
H11G H 0.0605 0.6899 0.2165 0.499 Uiso 1 1 calc R . .

loop_
_atom_site_aniso_label
_atom_site_aniso_U_11
_atom_site_aniso_U_22
_atom_site_aniso_U_33
_atom_site_aniso_U_23
_atom_site_aniso_U_13
_atom_site_aniso_U_12
Ir 0.0188(3) 0.0186(3) 0.0161(3) 0.0018(3) 0.00069(19) -0.0013(3)
Sn 0.0214(5) 0.0253(6) 0.0192(5) -0.0008(4) -0.0040(4) -0.0008(4)
P1 0.0210(19) 0.018(2) 0.0176(18) -0.0022(15) 0.0011(15) 0.0005(16)
P2 0.0174(18) 0.030(2) 0.029(2) 0.009(2) 0.0017(15) -0.0023(19)
O1 0.059(10) 0.066(11) 0.077(11) -0.024(9) 0.017(8) 0.021(8)
C207 0.021(7) 0.025(9) 0.013(7) 0.002(6) 0.003(6) -0.001(6)
C1 0.040(10) 0.059(13) 0.011(8) -0.008(8) 0.002(7) 0.001(9)
C110 0.056(11) 0.034(11) 0.022(8) 0.003(7) 0.014(8) 0.006(8)
C112 0.046(10) 0.009(8) 0.035(9) 0.009(6) 0.025(8) 0.004(6)
C212 0.039(10) 0.026(9) 0.030(9) 0.006(7) 0.001(7) 0.007(7)
C103 0.057(10) 0.022(8) 0.121(16) 0.020(9) -0.017(10) -0.007(7)
C107 0.036(9) 0.012(8) 0.038(9) 0.000(7) 0.002(8) -0.001(7)
C201 0.018(7) 0.034(10) 0.030(8) 0.009(7) -0.004(6) -0.009(7)
C213 0.032(6) 0.014(6) 0.039(7) 0.004(5) -0.015(5) -0.010(5)
C202 0.032(9) 0.028(10) 0.031(9) 0.006(7) 0.005(7) 0.001(7)
C209 0.040(10) 0.040(11) 0.020(8) 0.011(7) -0.002(7) -0.001(8)
C106 0.050(8) 0.027(7) 0.039(7) -0.008(6) -0.016(6) -0.012(6)
C111 0.050(11) 0.016(8) 0.046(10) 0.004(8) 0.012(9) 0.018(8)
C113 0.035(9) 0.006(7) 0.059(12) 0.005(7) 0.009(8) 0.001(7)
C114 0.079(15) 0.034(11) 0.042(11) -0.011(9) 0.013(11) 0.001(10)
C102 0.052(9) 0.027(7) 0.078(11) 0.006(7) 0.005(8) -0.012(6)
C118 0.039(11) 0.049(12) 0.047(11) 0.030(10) 0.000(9) 0.013(9)
C211 0.044(10) 0.025(9) 0.032(9) 0.014(7) -0.001(8) 0.005(8)
C208 0.033(9) 0.029(10) 0.031(9) 0.002(7) -0.002(7) 0.009(7)
C101 0.032(6) 0.014(6) 0.039(7) 0.004(5) -0.015(5) -0.010(5)
C109 0.077(14) 0.024(9) 0.041(11) 0.013(8) 0.030(10) 0.005(9)
C104 0.074(13) 0.042(10) 0.108(16) -0.002(10) -0.038(12) -0.015(9)
C108 0.068(14) 0.013(9) 0.056(12) -0.003(8) 0.018(10) 0.009(8)
C115 0.065(15) 0.038(13) 0.081(17) -0.015(11) 0.019(14) 0.003(11)
C210 0.046(11) 0.061(15) 0.033(10) 0.021(9) -0.004(9) 0.003(10)
C117 0.047(12) 0.038(13) 0.081(16) 0.040(12) 0.001(11) 0.001(10)
C218 0.050(8) 0.027(7) 0.039(7) -0.008(6) -0.016(6) -0.012(6)
C204 0.016(5) 0.064(7) 0.075(7) 0.004(8) 0.011(6) 0.002(6)
C214 0.052(9) 0.027(7) 0.078(11) 0.006(7) 0.005(8) -0.012(6)
C206 0.041(11) 0.078(17) 0.035(10) 0.027(10) -0.006(9) 0.009(10)
C105 0.022(10) 0.049(13) 0.11(2) 0.023(13) -0.014(11) -0.010(9)
C116 0.044(13) 0.045(15) 0.14(3) 0.037(16) 0.038(16) 0.012(11)
C203 0.016(5) 0.064(7) 0.075(7) 0.004(8) 0.011(6) 0.002(6)
C217 0.0502(8) 0.0267(11) 0.0394(17) -0.008(5) -0.016(7) -0.012(7)
C205 0.025(10) 0.094(17) 0.050(12) 0.030(12) 0.002(9) 0.007(10)
C215 0.057(10) 0.022(8) 0.121(16) 0.020(9) -0.017(10) -0.007(7)
C216 0.074(13) 0.042(10) 0.108(16) -0.002(10) -0.038(12) -0.015(9)
B10 0.034(6) 0.050(8) 0.028(7) 0.001(6) 0.004(5) 0.004(6)
B5 0.046(7) 0.041(6) 0.025(5) -0.007(4) -0.001(5) 0.000(5)
B4 0.046(7) 0.041(6) 0.025(5) -0.007(4) -0.001(5) 0.000(5)
B2 0.022(6) 0.035(7) 0.021(7) -0.010(6) -0.010(6) -0.011(6)
B3 0.022(6) 0.035(7) 0.021(7) -0.010(6) -0.010(6) -0.011(6)
B9 0.029(7) 0.046(9) 0.020(9) -0.003(7) -0.007(6) 0.004(7)
B7 0.024(9) 0.038(10) 0.021(8) -0.009(8) -0.008(6) -0.005(8)
B12 0.024(7) 0.057(12) 0.021(7) -0.005(7) -0.006(8) -0.005(7)
B11 0.028(9) 0.043(9) 0.026(7) -0.009(7) -0.001(6) 0.002(8)
B6 0.030(7) 0.037(9) 0.017(11) -0.008(8) -0.006(7) -0.009(7)
B8 0.016(8) 0.043(8) 0.026(10) -0.013(7) -0.006(9) -0.010(7)
B7A 0.024(11) 0.049(16) 0.012(10) -0.011(8) -0.007(8) -0.009(11)
B8A 0.020(12) 0.046(9) 0.020(11) -0.010(9) -0.010(10) -0.007(8)
B11A 0.022(11) 0.047(10) 0.025(7) -0.003(10) -0.008(9) -0.004(9)
B3A 0.026(12) 0.039(9) 0.022(11) -0.005(8) -0.003(10) -0.005(8)
B2A 0.023(8) 0.037(12) 0.021(14) -0.008(12) -0.006(8) -0.011(10)
B12A 0.024(9) 0.046(14) 0.024(7) -0.001(7) -0.002(8) -0.006(9)
B6A 0.031(7) 0.036(14) 0.011(14) -0.002(12) -0.015(8) -0.004(10)
B9A 0.025(8) 0.051(9) 0.020(10) -0.002(9) -0.003(8) -0.004(8)

loop_
_atom_type_symbol
_atom_type_description
_atom_type_scat_dispersion_real
_atom_type_scat_dispersion_imag
_atom_type_scat_source
C C 0.0033 0.0016 'International Tables Vol C Tables 4.2.6.8 and 6.1.1.4'
B B 0.0013 0.0007 'International Tables Vol C Tables 4.2.6.8 and 6.1.1.4'
Ir Ir -1.4442 7.9887 'International Tables Vol C Tables 4.2.6.8 and 6.1.1.4'
O O 0.0106 0.0060 'International Tables Vol C Tables 4.2.6.8 and 6.1.1.4'
P P 0.1023 0.0942 'International Tables Vol C Tables 4.2.6.8 and 6.1.1.4'
Sn Sn -0.6537 1.4246 'International Tables Vol C Tables 4.2.6.8 and 6.1.1.4'
N N 0.0061 0.0033 'International Tables Vol C Tables 4.2.6.8 and 6.1.1.4'
H H 0.0000 0.0000 'International Tables Vol C Tables 4.2.6.8 and 6.1.1.4'

loop_
_geom_angle_atom_site_label_1
_geom_angle_atom_site_label_2
_geom_angle_atom_site_label_3
_geom_angle
C1 Ir P2 96.4(6)
C1 Ir P1 95.1(6)
P2 Ir P1 162.20(13)
C1 Ir Sn 87.1(5)
P2 Ir Sn 98.73(10)
P1 Ir Sn 95.38(10)
B6 Sn B4 85.1(9)
B6 Sn B3 82.5(12)
B4 Sn B3 47.9(10)
B6 Sn B2 49.3(13)
B4 Sn B2 84.7(9)
B3 Sn B2 48.2(12)
B6 Sn B5 50.5(10)
B4 Sn B5 49.1(8)
B3 Sn B5 82.8(10)
B2 Sn B5 85.9(10)
B6 Sn B6A 17.2(12)
B4 Sn B6A 88.8(13)
B3 Sn B6A 97.5(16)
B2 Sn B6A 66.3(17)
B5 Sn B6A 44.8(14)
B6 Sn B3A 66.9(16)
B4 Sn B3A 53.3(14)
B3 Sn B3A 16.1(12)
B2 Sn B3A 34.4(15)
B5 Sn B3A 76.1(14)
B6A Sn B3A 82.5(19)
B6 Sn B2A 32.3(16)
B4 Sn B2A 87.9(12)
B3 Sn B2A 61.4(15)
B2 Sn B2A 17.5(13)
B5 Sn B2A 75.0(15)
B6A Sn B2A 49(2)
B3A Sn B2A 45.7(17)
B6 Sn Ir 142.4(9)
B4 Sn Ir 126.8(5)
B3 Sn Ir 132.5(9)
B2 Sn Ir 139.5(8)
B5 Sn Ir 133.0(5)
B6A Sn Ir 129.6(14)
B3A Sn Ir 145.9(14)
B2A Sn Ir 144.0(12)
C107 P1 C101 104.5(8)
C107 P1 C113 104.9(8)
C101 P1 C113 104.0(8)
C107 P1 Ir 117.6(5)
C101 P1 Ir 111.6(5)
C113 P1 Ir 113.1(5)
C201 P2 C213 103.7(8)
C201 P2 C207 102.4(7)
C213 P2 C207 103.2(7)
C201 P2 Ir 114.9(5)
C213 P2 Ir 118.9(6)
C207 P2 Ir 111.9(5)
C212 C207 C208 119.4(13)
C212 C207 P2 122.6(11)
C208 C207 P2 118.0(11)
O1 C1 Ir 178.6(19)
C111 C110 C109 118.1(15)
C111 C110 H4 120.9
C109 C110 H4 120.9
C111 C112 C107 121.3(14)
C111 C112 H9 119.4
C107 C112 H9 119.4
C207 C212 C211 118.2(15)
C207 C212 H13 120.9
C211 C212 H13 120.9
C104 C103 C102 124(3)
C104 C103 H16 118.0
C102 C103 H16 118.0
C112 C107 C108 118.4(15)
C112 C107 P1 121.8(12)
C108 C107 P1 119.7(12)
C202 C201 C206 117.3(15)
C202 C201 P2 124.9(11)
C206 C201 P2 117.8(13)
C214 C213 C218 117.9(17)
C214 C213 P2 119.1(15)
C218 C213 P2 123.0(13)
C201 C202 C203 121.2(16)
C201 C202 H20 119.4
C203 C202 H20 119.4
C210 C209 C208 120.9(17)
C210 C209 H21 119.6
C208 C209 H21 119.6
C101 C106 C105 119.4(19)
C101 C106 H23 120.3
C105 C106 H23 120.3
C110 C111 C112 120.8(15)
C110 C111 H26 119.6
C112 C111 H26 119.6
C114 C113 C118 119.4(17)
C114 C113 P1 120.9(15)
C118 C113 P1 119.2(13)
C113 C114 C115 121(2)
C113 C114 H30 119.3
C115 C114 H30 119.3
C103 C102 C101 119(2)
C103 C102 H32 120.3
C101 C102 H32 120.3
C117 C118 C113 120(2)
C117 C118 H35 120.0
C113 C118 H35 120.0
C210 C211 C212 120.6(16)
C210 C211 H37 119.7
C212 C211 H37 119.7
C209 C208 C207 120.4(15)
C209 C208 H38 119.8
C207 C208 H38 119.8
C102 C101 C106 118.9(15)
C102 C101 P1 120.8(14)
C106 C101 P1 120.1(13)
C108 C109 C110 121.6(16)
C108 C109 H40 119.2
C110 C109 H40 119.2
C103 C104 C105 119(2)
C103 C104 H44 120.7
C105 C104 H44 120.7
C109 C108 C107 119.6(15)
C109 C108 H48 120.2
C107 C108 H48 120.2
C116 C115 C114 117(2)
C116 C115 H51 121.6
C114 C115 H51 121.6
C209 C210 C211 120.3(17)
C209 C210 H52 119.8
C211 C210 H52 119.8
C118 C117 C116 119(2)
C118 C117 H53 120.7
C116 C117 H53 120.7
C213 C218 C217 122.5(18)
C213 C218 H56 118.8
C217 C218 H56 118.8
C203 C204 C205 121.1(17)
C203 C204 H58 119.5
C205 C204 H58 119.5
C213 C214 C215 120(2)
C213 C214 H60 119.8
C215 C214 H60 119.8
C205 C206 C201 121.2(18)
C205 C206 H64 119.4
C201 C206 H64 119.4
C106 C105 C104 119(2)
C106 C105 H65 120.3
C104 C105 H65 120.3
C115 C116 C117 124(2)
C115 C116 H67 118.1
C117 C116 H67 118.1
C204 C203 C202 119(2)
C204 C203 H68 120.4
C202 C203 H68 120.4
C216 C217 C218 118(2)
C216 C217 H69 121.1
C218 C217 H69 121.1
C206 C205 C204 119.8(17)
C206 C205 H70 120.1
C204 C205 H70 120.1
C216 C215 C214 120(2)
C216 C215 H71 120.1
C214 C215 H71 120.1
C215 C216 C217 121(2)
C215 C216 H74 119.3
C217 C216 H74 119.3
B9A B10 B12A 64(3)
B9A B10 B11 91(3)
B12A B10 B11 42(2)
B9A B10 B5 114(2)
B12A B10 B5 104(2)
B11 B10 B5 63.5(14)
B9A B10 B11A 115(3)
B12A B10 B11A 63(3)
B11 B10 B11A 24.5(19)
B5 B10 B11A 52.0(18)
B9A B10 B12 39(2)
B12A B10 B12 25.4(19)
B11 B10 B12 60.1(18)
B5 B10 B12 111.7(16)
B11A B10 B12 84(2)
B9A B10 B9 18.0(18)
B12A B10 B9 82(2)
B11 B10 B9 105(2)
B5 B10 B9 108.5(16)
B11A B10 B9 127(3)
B12 B10 B9 56.6(16)
B9A B10 B4 73(2)
B12A B10 B4 125(2)
B11 B10 B4 110.8(16)
B5 B10 B4 63.2(11)
B11A B10 B4 113(2)
B12 B10 B4 105.5(17)
B9 B10 B4 57.5(13)
B9A B10 H5 127.7
B12A B10 H5 111.8
B11 B10 H5 120.7
B5 B10 H5 117.5
B11A B10 H5 104.2
B12 B10 H5 122.7
B9 B10 H5 125.4
B4 B10 H5 121.5
B11A B5 B10 65(2)
B11A B5 B6A 70(3)
B10 B5 B6A 120(2)
B11A B5 B11 23(2)
B10 B5 B11 57.7(13)
B6A B5 B11 65(2)
B11A B5 B4 124(3)
B10 B5 B4 62.7(11)
B6A B5 B4 124(2)
B11 B5 B4 106.1(17)
B11A B5 B6 69(2)
B10 B5 B6 103.3(15)
B6A B5 B6 20.7(17)
B11 B5 B6 55.1(14)
B4 B5 B6 106.3(17)
B11A B5 Sn 132(3)
B10 B5 Sn 119.2(13)
B6A B5 Sn 68.8(17)
B11 B5 Sn 112.9(16)
B4 B5 Sn 65.2(9)
B6 B5 Sn 64.3(11)
B11A B5 H9A 101.0
B10 B5 H9A 120.0
B6A B5 H9A 105.2
B11 B5 H9A 124.3
B4 B5 H9A 121.1
B6 B5 H9A 125.9
Sn B5 H9A 112.5
B9 B4 B3 56.4(15)
B9 B4 B10 59.9(15)
B3 B4 B10 104.0(16)
B9 B4 B5 103.1(16)
B3 B4 B5 107.4(17)
B10 B4 B5 54.0(10)
B9 B4 B9A 16.0(18)
B3 B4 B9A 63.0(19)
B10 B4 B9A 45.9(18)
B5 B4 B9A 87.3(19)
B9 B4 B3A 50.2(18)
B3 B4 B3A 17.9(15)
B10 B4 B3A 87.8(18)
B5 B4 B3A 91.9(19)
B9A B4 B3A 52(2)
B9 B4 Sn 114.3(15)
B3 B4 Sn 66.1(11)
B10 B4 Sn 112.3(11)
B5 B4 Sn 65.7(9)
B9A B4 Sn 109.7(17)
B3A B4 Sn 65.2(15)
B9 B4 H12 122.9
B3 B4 H12 122.9
B10 B4 H12 124.2
B5 B4 H12 124.4
B9A B4 H12 134.3
B3A B4 H12 140.7
Sn B4 H12 113.2
B7 B2 B8 58.2(17)
B7 B2 B3 103(2)
B8 B2 B3 57.2(16)
B7 B2 B6 58.8(19)
B8 B2 B6 105(2)
B3 B2 B6 106(2)
B7 B2 Sn 116(2)
B8 B2 Sn 116.5(19)
B3 B2 Sn 65.8(13)
B6 B2 Sn 65.0(13)
B7 B2 H1 122.6
B8 B2 H1 122.0
B3 B2 H1 124.7
B6 B2 H1 123.3
Sn B2 H1 111.7
B9 B3 B8 60.9(18)
B9 B3 B4 60.2(17)
B8 B3 B4 111(2)
B9 B3 B2 107(2)
B8 B3 B2 58.2(17)
B4 B3 B2 112(2)
B9 B3 Sn 117(2)
B8 B3 Sn 118(2)
B4 B3 Sn 66.0(11)
B2 B3 Sn 66.1(13)
B9 B3 H2 120.8
B8 B3 H2 119.8
B4 B3 H2 119.2
B2 B3 H2 121.9
Sn B3 H2 111.7
B3 B9 B12 110(2)
B3 B9 B8 59.9(18)
B12 B9 B8 61(2)
B3 B9 B4 63.4(15)
B12 B9 B4 113(2)
B8 B9 B4 113(2)
B3 B9 B10 111(2)
B12 B9 B10 60.1(18)
B8 B9 B10 110(2)
B4 B9 B10 62.6(16)
B3 B9 H3 120.0
B12 B9 H3 120.3
B8 B9 H3 120.5
B4 B9 H3 117.2
B10 B9 H3 120.4
B8 B7 B12 62(2)
B8 B7 B2 61.8(18)
B12 B7 B2 113(2)
B8 B7 B6 114(2)
B12 B7 B6 109(2)
B2 B7 B6 65.5(18)
B8 B7 B11 110(2)
B12 B7 B11 59.4(19)
B2 B7 B11 111(2)
B6 B7 B11 57.8(19)
B8 B7 H4A 118.8
B12 B7 H4A 120.6
B2 B7 H4A 117.1
B6 B7 H4A 119.7
B11 B7 H4A 122.6
B7 B12 B9 107(2)
B7 B12 B11 63(2)
B9 B12 B11 108(2)
B7 B12 B8 58.1(19)
B9 B12 B8 60.2(19)
B11 B12 B8 109(2)
B7 B12 B10 109(2)
B9 B12 B10 63.3(18)
B11 B12 B10 57.5(16)
B8 B12 B10 111.6(19)
B7 B12 H6 121.8
B9 B12 H6 121.5
B11 B12 H6 121.5
B8 B12 H6 120.9
B10 B12 H6 119.9
B10 B11 B6 114(2)
B10 B11 B12 62.5(18)
B6 B11 B12 109(3)
B10 B11 B5 58.8(14)
B6 B11 B5 66.7(16)
B12 B11 B5 110(2)
B10 B11 B7 109(3)
B6 B11 B7 60.4(19)
B12 B11 B7 58(2)
B5 B11 B7 112(2)
B10 B11 H8 120.1
B6 B11 H8 117.6
B12 B11 H8 122.1
B5 B11 H8 118.7
B7 B11 H8 122.1
B11 B6 B7 61.9(19)
B11 B6 B2 107(2)
B7 B6 B2 55.7(18)
B11 B6 B5 58.3(16)
B7 B6 B5 107(2)
B2 B6 B5 108(2)
B11 B6 Sn 116.5(19)
B7 B6 Sn 114(2)
B2 B6 Sn 65.8(13)
B5 B6 Sn 65.2(11)
B11 B6 H10 120.2
B7 B6 H10 122.2
B2 B6 H10 123.1
B5 B6 H10 122.4
Sn B6 H10 112.8
B7 B8 B3 110(2)
B7 B8 B9 107(3)
B3 B8 B9 59.2(17)
B7 B8 B2 60.0(17)
B3 B8 B2 64.6(17)
B9 B8 B2 111(2)
B7 B8 B12 59.4(19)
B3 B8 B12 108(2)
B9 B8 B12 58.7(18)
B2 B8 B12 109(2)
B7 B8 H13A 122.2
B3 B8 H13A 120.0
B9 B8 H13A 122.4
B2 B8 H13A 118.7
B12 B8 H13A 122.8
B12A B7A B8A 60(3)
B12A B7A B2A 111(4)
B8A B7A B2A 61(3)
B12A B7A B11A 60(3)
B8A B7A B11A 106(3)
B2A B7A B11A 111(3)
B12A B7A B6A 113(3)
B8A B7A B6A 112(3)
B2A B7A B6A 65(3)
B11A B7A B6A 61(3)
B12A B7A H4A1 120.0
B8A B7A H4A1 122.4
B2A B7A H4A1 118.5
B11A B7A H4A1 122.6
B6A B7A H4A1 117.1
B9A B8A B3A 64(3)
B9A B8A B12A 60(3)
B3A B8A B12A 113(4)
B9A B8A B7A 108(4)
B3A B8A B7A 111(3)
B12A B8A B7A 59(3)
B9A B8A B2A 115(4)
B3A B8A B2A 64(3)
B12A B8A B2A 111(4)
B7A B8A B2A 60(3)
B9A B8A H2A 119.2
B3A B8A H2A 117.0
B12A B8A H2A 120.9
B7A B8A H2A 122.5
B2A B8A H2A 117.9
B5 B11A B10 63(2)
B5 B11A B12A 108(4)
B10 B11A B12A 57(2)
B5 B11A B7A 105(4)
B10 B11A B7A 101(4)
B12A B11A B7A 57(3)
B5 B11A B6A 61(2)
B10 B11A B6A 112(3)
B12A B11A B6A 111(4)
B7A B11A B6A 61(3)
B5 B11A H5A 121.0
B10 B11A H5A 122.5
B12A B11A H5A 122.6
B7A B11A H5A 126.3
B6A B11A H5A 117.9
B8A B3A B9A 58(3)
B8A B3A B2A 60(3)
B9A B3A B2A 107(4)
B8A B3A B4 111(3)
B9A B3A B4 64(2)
B2A B3A B4 111(3)
B8A B3A Sn 120(3)
B9A B3A Sn 117(3)
B2A B3A Sn 68(2)
B4 B3A Sn 61.5(15)
B8A B3A H1A 119.4
B9A B3A H1A 121.0
B2A B3A H1A 120.8
B4 B3A H1A 119.9
Sn B3A H1A 112.2
B7A B2A B8A 59(3)
B7A B2A B3A 104(3)
B8A B2A B3A 56(3)
B7A B2A B6A 60(3)
B8A B2A B6A 108(4)
B3A B2A B6A 109(4)
B7A B2A Sn 116(3)
B8A B2A Sn 115(3)
B3A B2A Sn 66(2)
B6A B2A Sn 64(2)
B7A B2A H3A 121.9
B8A B2A H3A 122.3
B3A B2A H3A 123.6
B6A B2A H3A 121.2
Sn B2A H3A 113.2
B10 B12A B9A 55(3)
B10 B12A B7A 109(3)
B9A B12A B7A 109(4)
B10 B12A B8A 103(3)
B9A B12A B8A 59(3)
B7A B12A B8A 61(3)
B10 B12A B11A 61(3)
B9A B12A B11A 107(4)
B7A B12A B11A 63(3)
B8A B12A B11A 109(4)
B10 B12A H6A 124.8
B9A B12A H6A 123.6
B7A B12A H6A 119.1
B8A B12A H6A 123.1
B11A B12A H6A 120.0
B5 B6A B7A 93(3)
B5 B6A B11A 49(2)
B7A B6A B11A 58(3)
B5 B6A B2A 100(3)
B7A B6A B2A 55(3)
B11A B6A B2A 101(3)
B5 B6A Sn 66.5(18)
B7A B6A Sn 114(3)
B11A B6A Sn 111(3)
B2A B6A Sn 67(2)
B5 B6A H10A 131.0
B7A B6A H10A 126.4
B11A B6A H10A 126.2
B2A B6A H10A 125.3
Sn B6A H10A 111.5
B10 B9A B8A 109(4)
B10 B9A B12A 61(3)
B8A B9A B12A 61(3)
B10 B9A B3A 110(3)
B8A B9A B3A 58(3)
B12A B9A B3A 109(4)
B10 B9A B4 61(2)
B8A B9A B4 112(3)
B12A B9A B4 113(3)
B3A B9A B4 64(2)
B10 B9A H11A 121.4
B8A B9A H11A 121.6
B12A B9A H11A 120.1
B3A B9A H11A 121.2
B4 B9A H11A 117.4
C10 N1 C16 114(2)
C10 N1 C10A 97(5)
C16 N1 C10A 113(3)
C10 N1 C12 109(5)
C16 N1 C12 112(2)
C10A N1 C12 111(3)
C10 C11 H11B 109.5
C10 C11 H11C 109.5
H11B C11 H11C 109.5
C10 C11 H11D 109.5
H11B C11 H11D 109.5
H11C C11 H11D 109.5
C11 C10 N1 136(5)
C11 C10 H10B 103.2
N1 C10 H10B 103.2
C11 C10 H10C 103.2
N1 C10 H10C 103.2
H10B C10 H10C 105.1
C12 C13 H13B 109.5
C12 C13 H13C 109.5
H13B C13 H13C 109.5
C12 C13 H13D 109.5
H13B C13 H13D 109.5
H13C C13 H13D 109.5
C13 C12 N1 142(4)
C13 C12 H12A 101.6
N1 C12 H12A 101.6
C13 C12 H12B 101.6
N1 C12 H12B 101.6
H12A C12 H12B 104.6
N1 C16 H16A 109.5
N1 C16 H16B 109.5
H16A C16 H16B 109.5
N1 C16 H16C 109.5
H16A C16 H16C 109.5
H16B C16 H16C 109.5
C11A C10A N1 125(7)
C11A C10A H10D 106.1
N1 C10A H10D 106.1
C11A C10A H10E 106.1
N1 C10A H10E 106.1
H10D C10A H10E 106.3
C10A C11A H11E 109.5
C10A C11A H11F 109.5
H11E C11A H11F 109.5
C10A C11A H11G 109.5
H11E C11A H11G 109.5
H11F C11A H11G 109.5

loop_
_geom_bond_atom_site_label_1
_geom_bond_atom_site_label_2
_geom_bond_distance
Ir C1 1.93(2)
Ir P2 2.322(4)
Ir P1 2.329(4)
Ir Sn 2.6601(13)
Sn B6 2.31(3)
Sn B4 2.32(2)
Sn B3 2.32(3)
Sn B2 2.33(3)
Sn B5 2.33(2)
Sn B6A 2.37(5)
Sn B3A 2.40(5)
Sn B2A 2.43(5)
P1 C107 1.819(17)
P1 C101 1.828(15)
P1 C113 1.829(15)
P2 C201 1.807(16)
P2 C213 1.823(16)
P2 C207 1.842(14)
O1 C1 1.12(2)
C207 C212 1.39(2)
C207 C208 1.41(2)
C110 C111 1.39(2)
C110 C109 1.40(2)
C110 H4 0.9300
C112 C111 1.39(2)
C112 C107 1.40(2)
C112 H9 0.9300
C212 C211 1.43(2)
C212 H13 0.9300
C103 C104 1.33(4)
C103 C102 1.37(3)
C103 H16 0.9300
C107 C108 1.41(2)
C201 C202 1.40(2)
C201 C206 1.43(2)
C213 C214 1.36(2)
C213 C218 1.38(3)
C202 C203 1.42(2)
C202 H20 0.9300
C209 C210 1.35(2)
C209 C208 1.39(2)
C209 H21 0.9300
C106 C101 1.41(3)
C106 C105 1.42(3)
C106 H23 0.9300
C111 H26 0.9300
C113 C114 1.37(2)
C113 C118 1.39(2)
C114 C115 1.40(3)
C114 H30 0.9300
C102 C101 1.40(3)
C102 H32 0.9300
C118 C117 1.37(3)
C118 H35 0.9300
C211 C210 1.38(3)
C211 H37 0.9300
C208 H38 0.9300
C109 C108 1.40(2)
C109 H40 0.9300
C104 C105 1.43(4)
C104 H44 0.9300
C108 H48 0.9300
C115 C116 1.35(3)
C115 H51 0.9300
C210 H52 0.9300
C117 C116 1.38(4)
C117 H53 0.9300
C218 C217 1.38(2)
C218 H56 0.9300
C204 C203 1.36(3)
C204 C205 1.41(3)
C204 H58 0.9300
C214 C215 1.40(3)
C214 H60 0.9300
C206 C205 1.37(3)
C206 H64 0.9300
C105 H65 0.9300
C116 H67 0.9300
C203 H68 0.9300
C217 C216 1.37(3)
C217 H69 0.9300
C205 H70 0.9300
C215 C216 1.34(4)
C215 H71 0.9300
C216 H74 0.9300
B10 B9A 1.58(6)
B10 B12A 1.69(6)
B10 B11 1.73(4)
B10 B5 1.75(3)
B10 B11A 1.77(6)
B10 B12 1.82(4)
B10 B9 1.88(5)
B10 B4 1.93(3)
B10 H5 1.1000
B5 B11A 1.55(5)
B5 B6A 1.79(6)
B5 B11 1.84(4)
B5 B4 1.93(3)
B5 B6 1.98(4)
B5 H9A 1.1000
B4 B9 1.83(4)
B4 B3 1.88(4)
B4 B9A 2.11(6)
B4 B3A 2.12(6)
B4 H12 1.1000
B2 B7 1.76(4)
B2 B8 1.79(4)
B2 B3 1.90(5)
B2 B6 1.93(5)
B2 H1 1.1000
B3 B9 1.75(4)
B3 B8 1.77(4)
B3 H2 1.1000
B9 B12 1.76(5)
B9 B8 1.78(5)
B9 H3 1.1000
B7 B8 1.72(5)
B7 B12 1.75(4)
B7 B6 1.82(5)
B7 B11 1.84(6)
B7 H4A 1.1000
B12 B11 1.78(5)
B12 B8 1.80(5)
B12 H6 1.1000
B11 B6 1.77(4)
B11 H8 1.1000
B6 H10 1.1000
B8 H13A 1.1000
B7A B12A 1.75(7)
B7A B8A 1.78(8)
B7A B2A 1.81(7)
B7A B11A 1.85(8)
B7A B6A 1.92(7)
B7A H4A1 1.1000
B8A B9A 1.73(8)
B8A B3A 1.73(7)
B8A B12A 1.76(8)
B8A B2A 1.81(6)
B8A H2A 1.1000
B11A B12A 1.80(8)
B11A B6A 1.93(7)
B11A H5A 1.1000
B3A B9A 1.84(7)
B3A B2A 1.88(7)
B3A H1A 1.1000
B2A B6A 1.99(8)
B2A H3A 1.1000
B12A B9A 1.74(8)
B12A H6A 1.1000
B6A H10A 1.1000
B9A H11A 1.1000
N1 C10 1.483(19)
N1 C16 1.502(19)
N1 C10A 1.502(19)
N1 C12 1.518(18)
C11 C10 1.483(19)
C11 H11B 0.9600
C11 H11C 0.9600
C11 H11D 0.9600
C10 H10B 0.9700
C10 H10C 0.9700
C13 C12 1.515(19)
C13 H13B 0.9600
C13 H13C 0.9600
C13 H13D 0.9600
C12 H12A 0.9700
C12 H12B 0.9700
C16 H16A 0.9600
C16 H16B 0.9600
C16 H16C 0.9600
C10A C11A 1.50(2)
C10A H10D 0.9700
C10A H10E 0.9700
C11A H11E 0.9600
C11A H11F 0.9600
C11A H11G 0.9600
